data_7241422
loop_
_publ_author_name
'Laube, Markus'
'Gassner, Cemena'
'Neuber, Christin'
'Wodtke, Robert'
'Ullrich, Martin'
'Haase-Kohn, Cathleen'
'L\"oser, Reik'
'K\"ockerling, Martin'
'Kopka, Klaus'
'Kniess, Torsten'
'Hey-Hawkins, Evamarie'
'Pietzsch, Jens'

_publ_section_title
;
 Deuteration versus ethylation -- strategies to improve the metabolic fate
 of an 18F-labeled celecoxib derivative
;
_journal_issue 63
_journal_name_full 'RSC Advances'
_journal_page_first 38601
_journal_page_last 38611
_journal_paper_doi 10.1039/D0RA04494F
_journal_volume 10
_journal_year 2020
_chemical_formula_moiety 'C19 H18 N2 O4 S'
_chemical_formula_sum 'C19 H18 N2 O4 S'
_chemical_formula_weight 370.41
_chemical_melting_point_gt 364.5
_chemical_melting_point_lt 365.5
_chemical_name_systematic
;
Methyl-2-(1-(4-(methylsulfonyl)phenyl)-3-phenyl-1H-pyrazol-5-yl)acetate
;
_space_group_crystal_system monoclinic
_space_group_IT_number 15
_space_group_name_Hall '-C 2yc'
_space_group_name_H-M_alt 'C 1 2/c 1'
_atom_sites_solution_hydrogens difmap
_atom_sites_solution_primary direct
_atom_sites_solution_secondary difmap
_audit_creation_method SHELXL-2014
_audit_update_record
;
2015-09-30 deposited with the CCDC.	2020-10-12 downloaded from the CCDC.
;
_cell_angle_alpha 90
_cell_angle_beta 90.780(2)
_cell_angle_gamma 90
_cell_formula_units_Z 8
_cell_length_a 28.442(1)
_cell_length_b 11.1139(4)
_cell_length_c 11.4467(4)
_cell_measurement_reflns_used 9853
_cell_measurement_temperature 123(2)
_cell_measurement_theta_max 36.01
_cell_measurement_theta_min 2.65
_cell_volume 3618.0(2)
_computing_cell_refinement 'Bruker SAINT'
_computing_data_collection 'Bruker APEX2'
_computing_data_reduction 'Bruker SAINT'
_computing_molecular_graphics 'Bruker SHELXTL'
_computing_publication_material 'Bruker SHELXTL'
_computing_structure_refinement 'SHELXL-2014 (Sheldrick, 2014)'
_computing_structure_solution 'SHELXS-2013/1 (Sheldrick, 2013)'
_diffrn_ambient_temperature 123(2)
_diffrn_measured_fraction_theta_full 0.998
_diffrn_measured_fraction_theta_max 0.998
_diffrn_measurement_device_type 'Bruker APEX-II CCD'
_diffrn_measurement_method '\f and \w scans'
_diffrn_radiation_monochromator graphite
_diffrn_radiation_type MoK\a
_diffrn_radiation_wavelength 0.71073
_diffrn_reflns_av_R_equivalents 0.0348
_diffrn_reflns_av_unetI/netI 0.0225
_diffrn_reflns_Laue_measured_fraction_full 0.998
_diffrn_reflns_Laue_measured_fraction_max 0.998
_diffrn_reflns_limit_h_max 47
_diffrn_reflns_limit_h_min -47
_diffrn_reflns_limit_k_max 18
_diffrn_reflns_limit_k_min -18
_diffrn_reflns_limit_l_max 18
_diffrn_reflns_limit_l_min -16
_diffrn_reflns_number 52794
_diffrn_reflns_point_group_measured_fraction_full 0.998
_diffrn_reflns_point_group_measured_fraction_max 0.998
_diffrn_reflns_theta_full 25.000
_diffrn_reflns_theta_max 36.147
_diffrn_reflns_theta_min 2.646
_diffrn_source sealed-tube
_exptl_absorpt_coefficient_mu 0.203
_exptl_absorpt_correction_type multi-scan
_exptl_absorpt_process_details 'Brunker-Nonium SDABS'
_exptl_crystal_colour colourless
_exptl_crystal_density_diffrn 1.360
_exptl_crystal_description plate
_exptl_crystal_F_000 1552
_exptl_crystal_size_max 0.350
_exptl_crystal_size_mid 0.280
_exptl_crystal_size_min 0.120
_exptl_transmission_factor_max 0.7471
_exptl_transmission_factor_min 0.6999
_refine_diff_density_max 0.529
_refine_diff_density_min -0.458
_refine_diff_density_rms 0.051
_refine_ls_extinction_method none
_refine_ls_goodness_of_fit_ref 1.033
_refine_ls_hydrogen_treatment refall
_refine_ls_matrix_type full
_refine_ls_number_parameters 307
_refine_ls_number_reflns 8655
_refine_ls_number_restraints 0
_refine_ls_restrained_S_all 1.033
_refine_ls_R_factor_all 0.0445
_refine_ls_R_factor_gt 0.0358
_refine_ls_shift/su_max 0.001
_refine_ls_shift/su_mean 0.000
_refine_ls_structure_factor_coef Fsqd
_refine_ls_weighting_details 'w=1/[\s^2^(Fo^2^)+(0.0644P)^2^+0.9217P] where P=(Fo^2^+2Fc^2^)/3'
_refine_ls_weighting_scheme calc
_refine_ls_wR_factor_gt 0.1041
_refine_ls_wR_factor_ref 0.1124
_reflns_Friedel_coverage 0.000
_reflns_number_gt 7227
_reflns_number_total 8655
_reflns_threshold_expression 'I > 2\s(I)'
_cod_data_source_file d0ra04494f2.cif
_cod_data_source_block CG9114
_cod_original_sg_symbol_H-M 'C 2/c'
_cod_database_code 7241422
_shelx_space_group_comment
;
The symmetry employed for this shelxl refinement is uniquely defined
by the following loop, which should always be used as a source of
symmetry information in preference to the above space-group names.
They are only intended as comments.
;
_shelx_estimated_absorpt_t_min 0.932
_shelx_estimated_absorpt_t_max 0.976
_shelxl_version_number 2014-1

loop_
_space_group_symop_operation_xyz
'x, y, z'
'-x, y, -z+1/2'
'x+1/2, y+1/2, z'
'-x+1/2, y+1/2, -z+1/2'
'-x, -y, -z'
'x, -y, z-1/2'
'-x+1/2, -y+1/2, -z'
'x+1/2, -y+1/2, z-1/2'

loop_
_atom_site_label
_atom_site_type_symbol
_atom_site_fract_x
_atom_site_fract_y
_atom_site_fract_z
_atom_site_U_iso_or_equiv
_atom_site_adp_type
_atom_site_occupancy
_atom_site_site_symmetry_order
_atom_site_calc_flag
_atom_site_refinement_flags_posn
_atom_site_refinement_flags_adp
_atom_site_refinement_flags_occupancy
_atom_site_disorder_assembly
_atom_site_disorder_group
N1 N 0.22198(2) 0.59918(6) 0.64554(5) 0.02243(10) Uani 1 1 d . . . . .
N2 N 0.18806(2) 0.58706(6) 0.56156(6) 0.02412(11) Uani 1 1 d . . . . .
C1 C 0.14884(2) 0.62677(7) 0.61153(7) 0.02448(12) Uani 1 1 d . . . . .
C2 C 0.15782(3) 0.66580(7) 0.72722(7) 0.02616(13) Uani 1 1 d . . . . .
H2 H 0.1359(4) 0.6984(12) 0.7839(11) 0.035(3) Uiso 1 1 d . . . . .
C3 C 0.20522(3) 0.64770(7) 0.74650(6) 0.02437(12) Uani 1 1 d . . . . .
C4 C 0.23538(3) 0.67771(8) 0.85022(6) 0.02911(14) Uani 1 1 d . . . . .
H4A H 0.2179(5) 0.7298(13) 0.9045(12) 0.042(3) Uiso 1 1 d . . . . .
H4B H 0.2430(5) 0.6027(13) 0.8942(12) 0.040(3) Uiso 1 1 d . . . . .
C5 C 0.27913(3) 0.74781(7) 0.81831(6) 0.02642(13) Uani 1 1 d . . . . .
O1 O 0.28234(2) 0.81348(6) 0.73517(5) 0.03081(12) Uani 1 1 d . . . . .
O2 O 0.31390(2) 0.72813(6) 0.89594(5) 0.03304(13) Uani 1 1 d . . . . .
C6 C 0.35743(4) 0.79077(10) 0.87155(11) 0.0424(2) Uani 1 1 d . . . . .
H6A H 0.3765(6) 0.7720(16) 0.9377(14) 0.058(4) Uiso 1 1 d . . . . .
H6B H 0.3515(5) 0.8720(16) 0.8690(14) 0.052(4) Uiso 1 1 d . . . . .
H6C H 0.3701(6) 0.7614(16) 0.7961(14) 0.056(4) Uiso 1 1 d . . . . .
C7 C 0.26899(2) 0.56762(6) 0.61953(6) 0.02021(11) Uani 1 1 d . . . . .
C8 C 0.28841(2) 0.60598(6) 0.51491(6) 0.02252(12) Uani 1 1 d . . . . .
H8 H 0.2697(4) 0.6506(11) 0.4628(10) 0.027(3) Uiso 1 1 d . . . . .
C9 C 0.33507(3) 0.57810(7) 0.49227(6) 0.02325(12) Uani 1 1 d . . . . .
H9 H 0.3503(4) 0.6066(11) 0.4222(11) 0.031(3) Uiso 1 1 d . . . . .
C10 C 0.36096(2) 0.51116(6) 0.57297(6) 0.02079(11) Uani 1 1 d . . . . .
C11 C 0.34141(2) 0.47280(7) 0.67687(6) 0.02391(12) Uani 1 1 d . . . . .
H11 H 0.3608(5) 0.4250(12) 0.7294(12) 0.037(3) Uiso 1 1 d . . . . .
C12 C 0.29496(2) 0.50077(7) 0.70030(6) 0.02368(12) Uani 1 1 d . . . . .
H12 H 0.2809(5) 0.4708(12) 0.7711(12) 0.038(3) Uiso 1 1 d . . . . .
S1 S 0.41953(2) 0.46956(2) 0.54591(2) 0.02714(5) Uani 1 1 d . . . . .
C13 C 0.45304(3) 0.56762(11) 0.63409(8) 0.0377(2) Uani 1 1 d . . . . .
H13A H 0.4456(6) 0.5519(15) 0.7182(14) 0.052(4) Uiso 1 1 d . . . . .
H13B H 0.4466(6) 0.6483(17) 0.6031(15) 0.063(5) Uiso 1 1 d . . . . .
H13C H 0.4854(6) 0.5452(15) 0.6211(15) 0.054(4) Uiso 1 1 d . . . . .
O3 O 0.42920(2) 0.49377(8) 0.42488(5) 0.03867(15) Uani 1 1 d . . . . .
O4 O 0.42590(2) 0.34866(7) 0.58900(7) 0.04029(15) Uani 1 1 d . . . . .
C14 C 0.10392(3) 0.62588(7) 0.54636(8) 0.02866(14) Uani 1 1 d . . . . .
C15 C 0.10138(3) 0.57905(9) 0.43326(9) 0.03735(18) Uani 1 1 d . . . . .
H15 H 0.1299(5) 0.5438(14) 0.3926(13) 0.045(4) Uiso 1 1 d . . . . .
C16 C 0.05860(4) 0.57646(11) 0.37242(12) 0.0474(3) Uani 1 1 d . . . . .
H16 H 0.0576(7) 0.5443(16) 0.2907(16) 0.065(5) Uiso 1 1 d . . . . .
C17 C 0.01839(4) 0.62200(10) 0.42362(13) 0.0492(3) Uani 1 1 d . . . . .
H17 H -0.0119(6) 0.6213(16) 0.3825(14) 0.056(4) Uiso 1 1 d . . . . .
C18 C 0.02060(3) 0.66959(10) 0.53497(12) 0.0450(2) Uani 1 1 d . . . . .
H18 H -0.0047(6) 0.6988(14) 0.5695(13) 0.050(4) Uiso 1 1 d . . . . .
C19 C 0.06321(3) 0.67172(8) 0.59702(10) 0.03517(17) Uani 1 1 d . . . . .
H19 H 0.0643(4) 0.7061(12) 0.6777(12) 0.037(3) Uiso 1 1 d . . . . .

loop_
_atom_site_aniso_label
_atom_site_aniso_U_11
_atom_site_aniso_U_22
_atom_site_aniso_U_33
_atom_site_aniso_U_23
_atom_site_aniso_U_13
_atom_site_aniso_U_12
N1 0.0200(2) 0.0271(3) 0.0203(2) -0.00087(19) 0.00085(18) 0.00307(19)
N2 0.0208(2) 0.0262(3) 0.0253(3) -0.0008(2) -0.00210(19) 0.00173(19)
C1 0.0207(3) 0.0228(3) 0.0299(3) 0.0016(2) 0.0009(2) 0.0014(2)
C2 0.0230(3) 0.0275(3) 0.0281(3) 0.0006(2) 0.0052(2) 0.0027(2)
C3 0.0240(3) 0.0285(3) 0.0208(3) 0.0002(2) 0.0032(2) 0.0027(2)
C4 0.0301(3) 0.0381(4) 0.0192(3) -0.0004(3) 0.0020(2) 0.0048(3)
C5 0.0280(3) 0.0295(3) 0.0217(3) -0.0049(2) -0.0025(2) 0.0067(2)
O1 0.0307(3) 0.0342(3) 0.0275(2) 0.0014(2) -0.0014(2) 0.0028(2)
O2 0.0336(3) 0.0357(3) 0.0296(3) -0.0034(2) -0.0094(2) 0.0049(2)
C6 0.0344(4) 0.0373(5) 0.0551(6) -0.0029(4) -0.0144(4) 0.0006(3)
C7 0.0201(2) 0.0217(3) 0.0189(2) -0.0004(2) 0.00115(19) 0.00138(19)
C8 0.0260(3) 0.0248(3) 0.0168(2) 0.0001(2) 0.0015(2) 0.0047(2)
C9 0.0260(3) 0.0268(3) 0.0170(2) 0.0006(2) 0.0037(2) 0.0025(2)
C10 0.0202(2) 0.0238(3) 0.0184(2) -0.0016(2) 0.00212(19) 0.0008(2)
C11 0.0222(3) 0.0284(3) 0.0212(3) 0.0048(2) 0.0022(2) 0.0034(2)
C12 0.0215(3) 0.0282(3) 0.0214(3) 0.0058(2) 0.0031(2) 0.0024(2)
S1 0.02064(8) 0.03815(11) 0.02272(8) -0.00412(6) 0.00360(6) 0.00396(6)
C13 0.0240(3) 0.0609(6) 0.0283(3) -0.0055(4) 0.0022(3) -0.0086(4)
O3 0.0287(3) 0.0652(5) 0.0224(2) -0.0056(3) 0.0076(2) 0.0043(3)
O4 0.0326(3) 0.0402(3) 0.0482(4) -0.0013(3) 0.0038(3) 0.0150(3)
C14 0.0215(3) 0.0240(3) 0.0404(4) 0.0021(3) -0.0022(3) 0.0009(2)
C15 0.0302(4) 0.0378(4) 0.0437(5) -0.0049(4) -0.0099(3) 0.0034(3)
C16 0.0386(5) 0.0439(5) 0.0591(6) -0.0057(5) -0.0209(5) 0.0011(4)
C17 0.0292(4) 0.0411(5) 0.0768(8) 0.0034(5) -0.0192(5) -0.0014(4)
C18 0.0219(3) 0.0397(5) 0.0732(7) 0.0063(5) -0.0035(4) 0.0030(3)
C19 0.0225(3) 0.0316(4) 0.0515(5) 0.0035(3) 0.0009(3) 0.0028(3)

loop_
_atom_type_symbol
_atom_type_description
_atom_type_scat_dispersion_real
_atom_type_scat_dispersion_imag
_atom_type_scat_source
C C 0.0034 0.0017 'International Tables Vol C Tables 4.2.6.8 and 6.1.1.4'
H H 0.0000 0.0000 'International Tables Vol C Tables 4.2.6.8 and 6.1.1.4'
N N 0.0066 0.0034 'International Tables Vol C Tables 4.2.6.8 and 6.1.1.4'
O O 0.0114 0.0062 'International Tables Vol C Tables 4.2.6.8 and 6.1.1.4'
S S 0.1265 0.1256 'International Tables Vol C Tables 4.2.6.8 and 6.1.1.4'

loop_
_geom_angle_atom_site_label_1
_geom_angle_atom_site_label_2
_geom_angle_atom_site_label_3
_geom_angle
_geom_angle_site_symmetry_1
_geom_angle_site_symmetry_3
N2 N1 C3 112.61(6) . .
N2 N1 C7 119.29(6) . .
C3 N1 C7 128.03(6) . .
C1 N2 N1 104.67(6) . .
N2 C1 C2 111.18(6) . .
N2 C1 C14 120.36(7) . .
C2 C1 C14 128.46(7) . .
C3 C2 C1 105.62(6) . .
C3 C2 H2 125.5(8) . .
C1 C2 H2 128.9(8) . .
N1 C3 C2 105.90(6) . .
N1 C3 C4 123.85(6) . .
C2 C3 C4 130.18(7) . .
C3 C4 C5 112.81(6) . .
C3 C4 H4A 110.0(8) . .
C5 C4 H4A 105.7(8) . .
C3 C4 H4B 109.5(8) . .
C5 C4 H4B 112.2(8) . .
H4A C4 H4B 106.3(11) . .
O1 C5 O2 124.11(8) . .
O1 C5 C4 124.95(7) . .
O2 C5 C4 110.93(7) . .
C5 O2 C6 114.74(7) . .
O2 C6 H6A 102.7(10) . .
O2 C6 H6B 108.8(10) . .
H6A C6 H6B 110.1(14) . .
O2 C6 H6C 109.2(10) . .
H6A C6 H6C 114.3(14) . .
H6B C6 H6C 111.3(14) . .
C12 C7 C8 121.46(6) . .
C12 C7 N1 119.11(6) . .
C8 C7 N1 119.42(6) . .
C9 C8 C7 118.87(6) . .
C9 C8 H8 122.4(7) . .
C7 C8 H8 118.8(7) . .
C10 C9 C8 119.60(6) . .
C10 C9 H9 119.1(7) . .
C8 C9 H9 121.2(7) . .
C11 C10 C9 121.31(6) . .
C11 C10 S1 117.49(5) . .
C9 C10 S1 121.20(5) . .
C10 C11 C12 119.41(6) . .
C10 C11 H11 118.0(8) . .
C12 C11 H11 122.6(8) . .
C11 C12 C7 119.34(6) . .
C11 C12 H12 119.4(8) . .
C7 C12 H12 121.3(8) . .
O3 S1 O4 118.56(5) . .
O3 S1 C13 109.11(5) . .
O4 S1 C13 108.47(5) . .
O3 S1 C10 108.26(4) . .
O4 S1 C10 107.41(4) . .
C13 S1 C10 104.07(4) . .
S1 C13 H13A 108.8(9) . .
S1 C13 H13B 105.2(10) . .
H13A C13 H13B 117.8(14) . .
S1 C13 H13C 105.1(10) . .
H13A C13 H13C 108.4(14) . .
H13B C13 H13C 110.7(14) . .
C15 C14 C19 119.18(8) . .
C15 C14 C1 120.44(7) . .
C19 C14 C1 120.39(8) . .
C16 C15 C14 120.32(10) . .
C16 C15 H15 117.4(8) . .
C14 C15 H15 122.3(8) . .
C17 C16 C15 120.01(11) . .
C17 C16 H16 120.8(11) . .
C15 C16 H16 119.1(11) . .
C18 C17 C16 120.14(9) . .
C18 C17 H17 118.5(10) . .
C16 C17 H17 121.4(10) . .
C17 C18 C19 120.29(10) . .
C17 C18 H18 121.6(10) . .
C19 C18 H18 118.1(10) . .
C18 C19 C14 120.05(10) . .
C18 C19 H19 119.5(7) . .
C14 C19 H19 120.5(7) . .

loop_
_geom_bond_atom_site_label_1
_geom_bond_atom_site_label_2
_geom_bond_distance
_geom_bond_site_symmetry_2
N1 N2 1.3593(8) .
N1 C3 1.3671(9) .
N1 C7 1.4176(9) .
N2 C1 1.3355(9) .
C1 C2 1.4134(11) .
C1 C14 1.4707(10) .
C2 C3 1.3778(10) .
C2 H2 0.976(13) .
C3 C4 1.4930(11) .
C4 C5 1.5170(12) .
C4 H4A 0.987(14) .
C4 H4B 0.997(14) .
C5 O1 1.2037(10) .
C5 O2 1.3385(9) .
O2 C6 1.4507(13) .
C6 H6A 0.949(16) .
C6 H6B 0.919(18) .
C6 H6C 0.996(16) .
C7 C12 1.3907(9) .
C7 C8 1.3925(9) .
C8 C9 1.3905(10) .
C8 H8 0.937(12) .
C9 C10 1.3895(10) .
C9 H9 0.970(13) .
C10 C11 1.3869(10) .
C10 S1 1.7605(7) .
C11 C12 1.3870(10) .
C11 H11 0.969(14) .
C12 H12 0.967(14) .
S1 O3 1.4414(7) .
S1 O4 1.4419(8) .
S1 C13 1.7575(10) .
C13 H13A 1.004(16) .
C13 H13B 0.981(19) .
C13 H13C 0.966(16) .
C14 C15 1.3963(14) .
C14 C19 1.3982(12) .
C15 C16 1.3938(13) .
C15 H15 1.020(15) .
C16 C17 1.3878(18) .
C16 H16 1.001(19) .
C17 C18 1.3806(19) .
C17 H17 0.976(16) .
C18 C19 1.3964(13) .
C18 H18 0.888(16) .
C19 H19 0.999(13) .

loop_
_geom_hbond_atom_site_label_D
_geom_hbond_atom_site_label_H
_geom_hbond_atom_site_label_A
_geom_hbond_distance_DH
_geom_hbond_distance_HA
_geom_hbond_distance_DA
_geom_hbond_angle_DHA
_geom_hbond_site_symmetry_A
C4 H4A O2 0.987(14) 2.513(14) 3.4080(10) 150.6(11) 7_567
C6 H6A O4 0.949(16) 2.589(17) 3.5010(13) 161.2(14) 6_566
C12 H12 O1 0.967(14) 2.509(13) 3.1234(10) 121.3(10) 4_546
C13 H13A O3 1.004(16) 2.470(16) 3.4736(11) 177.8(14) 6_566
C13 H13C O3 0.966(16) 2.530(17) 3.4930(11) 174.1(14) 5_666
